data_4127319
loop_
_publ_author_name
'Wijeratne, Gayan B.'
'Bhadra, Mayukh'
'Siegler, Maxime A.'
'Karlin, Kenneth D.'

_publ_section_title
;
 Copper(I) Complex Mediated Nitric Oxide Reductive Coupling: Ligand
 Hydrogen Bonding Derived Proton Transfer Promotes
 N<sub>2</sub>O<sub>(g)</sub> Release.
;
_journal_name_full 'Journal of the American Chemical Society'
_journal_paper_doi 10.1021/jacs.9b07286
_journal_year 2019
_chemical_formula_moiety 'C24 B F20, C23 H27 Cu N6 O3'
_chemical_formula_sum 'C47 H27 B Cu F20 N6 O3'
_chemical_formula_weight 1178.09
_space_group_crystal_system triclinic
_space_group_IT_number 2
_space_group_name_Hall '-P 1'
_space_group_name_H-M_alt 'P -1'
_symmetry_space_group_name_Hall '-P 1'
_symmetry_space_group_name_H-M 'P -1'
_atom_sites_solution_hydrogens mixed
_atom_sites_solution_primary direct
_atom_sites_solution_secondary difmap
_audit_creation_method SHELXL-2014
_cell_angle_alpha 112.444(2)
_cell_angle_beta 100.148(2)
_cell_angle_gamma 97.126(2)
_cell_formula_units_Z 2
_cell_length_a 12.9025(3)
_cell_length_b 14.0738(3)
_cell_length_c 14.2648(4)
_cell_measurement_reflns_used 16659
_cell_measurement_temperature 110(2)
_cell_measurement_theta_max 27.67
_cell_measurement_theta_min 2.53
_cell_volume 2303.95(11)
_computing_cell_refinement 'CrysAlisPro 1.171.39.29c (Rigaku OD, 2017)'
_computing_data_collection 'CrysAlisPro 1.171.39.29c (Rigaku OD, 2017)'
_computing_data_reduction 'CrysAlisPro 1.171.39.29c (Rigaku OD, 2017)'
_computing_molecular_graphics 'SHELXTL v6.10 (Sheldrick, 2008)'
_computing_publication_material 'SHELXTL v6.10 (Sheldrick, 2008)'
_computing_structure_refinement 'SHELXL-2014/7 (Sheldrick, 2015)'
_computing_structure_solution 'SHELXS-2014/7 (Sheldrick, 2015)'
_diffrn_ambient_temperature 110(2)
_diffrn_measured_fraction_theta_full 0.999
_diffrn_measured_fraction_theta_max 0.999
_diffrn_measurement_device_type 'SuperNova, Dual, Cu at zero, Atlas'
_diffrn_measurement_method '\w scans'
_diffrn_radiation_monochromator mirror
_diffrn_radiation_source 'SuperNova (Mo) X-ray Source'
_diffrn_radiation_type MoK\a
_diffrn_radiation_wavelength 0.71073
_diffrn_reflns_av_R_equivalents 0.0277
_diffrn_reflns_av_unetI/netI 0.0311
_diffrn_reflns_Laue_measured_fraction_full 0.999
_diffrn_reflns_Laue_measured_fraction_max 0.999
_diffrn_reflns_limit_h_max 16
_diffrn_reflns_limit_h_min -16
_diffrn_reflns_limit_k_max 17
_diffrn_reflns_limit_k_min -18
_diffrn_reflns_limit_l_max 18
_diffrn_reflns_limit_l_min -18
_diffrn_reflns_number 35478
_diffrn_reflns_point_group_measured_fraction_full 0.999
_diffrn_reflns_point_group_measured_fraction_max 0.999
_diffrn_reflns_theta_full 25.242
_diffrn_reflns_theta_max 27.498
_diffrn_reflns_theta_min 1.988
_exptl_absorpt_coefficient_mu 0.607
_exptl_absorpt_correction_T_max 1.000
_exptl_absorpt_correction_T_min 0.332
_exptl_absorpt_correction_type gaussian
_exptl_absorpt_process_details
;
CrysAlisPro 1.171.39.29c (Rigaku Oxford Diffraction, 2017)
Numerical absorption correction based on gaussian integration over
            a multifaceted crystal model
Empirical absorption correction using spherical harmonics,
 implemented in SCALE3 ABSPACK scaling algorithm.
;
_exptl_crystal_colour green
_exptl_crystal_density_diffrn 1.698
_exptl_crystal_description plate
_exptl_crystal_F_000 1178
_exptl_crystal_size_max 0.71
_exptl_crystal_size_mid 0.35
_exptl_crystal_size_min 0.15
_refine_diff_density_max 0.469
_refine_diff_density_min -0.516
_refine_diff_density_rms 0.058
_refine_ls_extinction_method none
_refine_ls_goodness_of_fit_ref 1.017
_refine_ls_hydrogen_treatment mixed
_refine_ls_matrix_type full
_refine_ls_number_parameters 709
_refine_ls_number_reflns 10590
_refine_ls_number_restraints 1
_refine_ls_restrained_S_all 1.017
_refine_ls_R_factor_all 0.0422
_refine_ls_R_factor_gt 0.0342
_refine_ls_shift/su_max 0.001
_refine_ls_shift/su_mean 0.000
_refine_ls_structure_factor_coef Fsqd
_refine_ls_weighting_details 'w=1/[\s^2^(Fo^2^)+(0.0292P)^2^+2.0092P] where P=(Fo^2^+2Fc^2^)/3'
_refine_ls_weighting_scheme calc
_refine_ls_wR_factor_gt 0.0777
_refine_ls_wR_factor_ref 0.0818
_reflns_Friedel_coverage 0.000
_reflns_number_gt 9156
_reflns_number_total 10590
_reflns_threshold_expression 'I > 2\s(I)'
_cod_data_source_file ja9b07286_si_005.cif
_cod_data_source_block PVtmpa_CuII_NO2_BARF
_cod_original_cell_volume 2303.95(10)
_cod_database_code 4127319
_shelx_space_group_comment
;
The symmetry employed for this shelxl refinement is uniquely defined
by the following loop, which should always be used as a source of
symmetry information in preference to the above space-group names.
They are only intended as comments.
;
_oxdiff_exptl_absorpt_empirical_full_min 0.658
_oxdiff_exptl_absorpt_empirical_full_max 1.536
_oxdiff_exptl_absorpt_empirical_details
;
Empirical correction (ABSPACK) includes:
- Absorption correction using spherical harmonics
- Frame scaling
;
_shelxl_version_number 2014-3

loop_
_space_group_symop_operation_xyz
'x, y, z'
'-x, -y, -z'

loop_
_atom_site_label
_atom_site_type_symbol
_atom_site_fract_x
_atom_site_fract_y
_atom_site_fract_z
_atom_site_U_iso_or_equiv
_atom_site_adp_type
_atom_site_occupancy
_atom_site_site_symmetry_order
_atom_site_calc_flag
_atom_site_refinement_flags_posn
_atom_site_refinement_flags_adp
Cu1 Cu 0.33638(2) 0.02983(2) 0.12246(2) 0.01418(6) Uani 1 1 d . .
C1 C 0.47111(15) 0.13588(13) 0.34450(14) 0.0190(4) Uani 1 1 d . .
H1 H 0.4480 0.1982 0.3472 0.023 Uiso 1 1 calc R U
C2 C 0.53803(15) 0.13800(15) 0.43281(15) 0.0228(4) Uani 1 1 d . .
H2 H 0.5617 0.2010 0.4949 0.027 Uiso 1 1 calc R U
C3 C 0.56966(15) 0.04643(15) 0.42877(15) 0.0232(4) Uani 1 1 d . .
H3 H 0.6151 0.0458 0.4886 0.028 Uiso 1 1 calc R U
C4 C 0.53449(15) -0.04494(14) 0.33649(15) 0.0209(4) Uani 1 1 d . .
H4 H 0.5546 -0.1088 0.3327 0.025 Uiso 1 1 calc R U
C5 C 0.46972(14) -0.04062(13) 0.25051(14) 0.0165(3) Uani 1 1 d . .
C6 C 0.43000(14) -0.13216(13) 0.14462(14) 0.0177(4) Uani 1 1 d . .
H6A H 0.4809 -0.1303 0.1006 0.021 Uiso 1 1 calc R U
H6B H 0.4253 -0.1992 0.1528 0.021 Uiso 1 1 calc R U
C7 C 0.28949(15) -0.19152(13) -0.02113(13) 0.0169(3) Uani 1 1 d . .
H7A H 0.2170 -0.2360 -0.0391 0.020 Uiso 1 1 calc R U
H7B H 0.3405 -0.2387 -0.0396 0.020 Uiso 1 1 calc R U
C8 C 0.28755(13) -0.12736(13) -0.08484(14) 0.0155(3) Uani 1 1 d . .
C9 C 0.26377(15) -0.17624(14) -0.19368(14) 0.0199(4) Uani 1 1 d . .
H9 H 0.2494 -0.2507 -0.2289 0.024 Uiso 1 1 calc R U
C10 C 0.26136(15) -0.11508(15) -0.24930(14) 0.0223(4) Uani 1 1 d . .
H10 H 0.2452 -0.1468 -0.3235 0.027 Uiso 1 1 calc R U
C11 C 0.28285(15) -0.00615(15) -0.19560(15) 0.0210(4) Uani 1 1 d . .
H11 H 0.2818 0.0375 -0.2325 0.025 Uiso 1 1 calc R U
C12 C 0.30567(14) 0.03714(14) -0.08803(14) 0.0180(4) Uani 1 1 d . .
H12 H 0.3202 0.1115 -0.0513 0.022 Uiso 1 1 calc R U
C13 C 0.24036(14) -0.15070(13) 0.14718(14) 0.0162(3) Uani 1 1 d . .
H13A H 0.2751 -0.1281 0.2221 0.019 Uiso 1 1 calc R U
H13B H 0.2135 -0.2278 0.1163 0.019 Uiso 1 1 calc R U
C14 C 0.14647(14) -0.09803(13) 0.13800(13) 0.0157(3) Uani 1 1 d . .
C15 C 0.04530(15) -0.14522(14) 0.13602(14) 0.0196(4) Uani 1 1 d . .
H15 H 0.0321 -0.2131 0.1361 0.024 Uiso 1 1 calc R U
C16 C -0.03635(15) -0.09019(15) 0.13390(16) 0.0234(4) Uani 1 1 d . .
H16 H -0.1070 -0.1207 0.1322 0.028 Uiso 1 1 calc R U
C17 C -0.01579(15) 0.00830(15) 0.13429(15) 0.0223(4) Uani 1 1 d . .
H17 H -0.0716 0.0462 0.1324 0.027 Uiso 1 1 calc R U
C18 C 0.08880(14) 0.05120(13) 0.13754(13) 0.0164(3) Uani 1 1 d . .
C19 C 0.05106(15) 0.21879(14) 0.13452(14) 0.0197(4) Uani 1 1 d . .
C20 C 0.10636(16) 0.33232(14) 0.16222(16) 0.0245(4) Uani 1 1 d . .
C21 C 0.01987(17) 0.38921(16) 0.13590(19) 0.0321(5) Uani 1 1 d . .
H21A H 0.0539 0.4604 0.1477 0.048 Uiso 1 1 calc R U
H21B H -0.0304 0.3933 0.1807 0.048 Uiso 1 1 calc R U
H21C H -0.0193 0.3504 0.0624 0.048 Uiso 1 1 calc R U
C22 C 0.19099(18) 0.33789(17) 0.1005(2) 0.0366(5) Uani 1 1 d . .
H22A H 0.1566 0.3046 0.0255 0.055 Uiso 1 1 calc R U
H22B H 0.2467 0.3010 0.1161 0.055 Uiso 1 1 calc R U
H22C H 0.2239 0.4116 0.1205 0.055 Uiso 1 1 calc R U
C23 C 0.1586(2) 0.38451(17) 0.28033(18) 0.0382(5) Uani 1 1 d . .
H23A H 0.1920 0.4582 0.3006 0.057 Uiso 1 1 calc R U
H23B H 0.2137 0.3474 0.2968 0.057 Uiso 1 1 calc R U
H23C H 0.1034 0.3812 0.3189 0.057 Uiso 1 1 calc R U
N1 N 0.43780(12) 0.04837(11) 0.25494(11) 0.0160(3) Uani 1 1 d . .
N2 N 0.32175(11) -0.12514(11) 0.09365(11) 0.0145(3) Uani 1 1 d . .
N3 N 0.30813(11) -0.02258(11) -0.03294(11) 0.0153(3) Uani 1 1 d . .
N4 N 0.16909(12) -0.00163(11) 0.13850(11) 0.0146(3) Uani 1 1 d . .
N5 N 0.11914(13) 0.15248(12) 0.14327(13) 0.0190(3) Uani 1 1 d D .
H5 H 0.1892(15) 0.1752(16) 0.1565(17) 0.023 Uiso 1 1 d D U
N6 N 0.43606(13) 0.23338(12) 0.15724(12) 0.0220(3) Uani 1 1 d . .
O1 O 0.34737(10) 0.17897(9) 0.16022(10) 0.0186(3) Uani 1 1 d . .
O2 O 0.49971(11) 0.18036(11) 0.12296(11) 0.0273(3) Uani 1 1 d . .
O3 O -0.04658(11) 0.19005(10) 0.10882(11) 0.0260(3) Uani 1 1 d . .
B1 B 0.22989(16) 0.34163(14) 0.68460(15) 0.0154(4) Uani 1 1 d . .
C24 C 0.31645(15) 0.41759(13) 0.65731(13) 0.0166(3) Uani 1 1 d . .
C25 C 0.41920(15) 0.39852(13) 0.65502(13) 0.0179(4) Uani 1 1 d . .
C26 C 0.49993(15) 0.45992(14) 0.63896(14) 0.0217(4) Uani 1 1 d . .
C27 C 0.48091(16) 0.54912(14) 0.62707(14) 0.0223(4) Uani 1 1 d . .
C28 C 0.38140(17) 0.57375(13) 0.63072(14) 0.0219(4) Uani 1 1 d . .
C29 C 0.30235(15) 0.50931(14) 0.64567(14) 0.0195(4) Uani 1 1 d . .
C30 C 0.10324(15) 0.35310(13) 0.65855(14) 0.0185(4) Uani 1 1 d . .
C31 C 0.05510(16) 0.34220(14) 0.55903(15) 0.0237(4) Uani 1 1 d . .
C32 C -0.05366(18) 0.33359(16) 0.52245(17) 0.0313(5) Uani 1 1 d . .
C33 C -0.12132(16) 0.33321(16) 0.58681(19) 0.0335(5) Uani 1 1 d . .
C34 C -0.07870(16) 0.34300(14) 0.68602(18) 0.0283(4) Uani 1 1 d . .
C35 C 0.03099(15) 0.35334(13) 0.72002(15) 0.0212(4) Uani 1 1 d . .
C36 C 0.28241(14) 0.37698(13) 0.81033(13) 0.0148(3) Uani 1 1 d . .
C37 C 0.27930(14) 0.47651(13) 0.88233(14) 0.0165(3) Uani 1 1 d . .
C38 C 0.32826(15) 0.51798(13) 0.98731(14) 0.0187(4) Uani 1 1 d . .
C39 C 0.38810(15) 0.46102(14) 1.02724(13) 0.0185(4) Uani 1 1 d . .
C40 C 0.39531(14) 0.36293(14) 0.95942(14) 0.0178(4) Uani 1 1 d . .
C41 C 0.34338(14) 0.32383(13) 0.85526(13) 0.0158(3) Uani 1 1 d . .
C42 C 0.21672(14) 0.21479(13) 0.61102(13) 0.0163(3) Uani 1 1 d . .
C43 C 0.16056(15) 0.14070(13) 0.63620(14) 0.0183(4) Uani 1 1 d . .
C44 C 0.13463(15) 0.03359(14) 0.57579(15) 0.0219(4) Uani 1 1 d . .
C45 C 0.16541(16) -0.00480(14) 0.48321(15) 0.0248(4) Uani 1 1 d . .
C46 C 0.22037(16) 0.06442(14) 0.45366(14) 0.0231(4) Uani 1 1 d . .
C47 C 0.24394(15) 0.17126(14) 0.51584(14) 0.0189(4) Uani 1 1 d . .
F1 F 0.44484(9) 0.31327(8) 0.66902(8) 0.0220(2) Uani 1 1 d . .
F2 F 0.59630(9) 0.43357(9) 0.63485(10) 0.0316(3) Uani 1 1 d . .
F3 F 0.55784(10) 0.61095(9) 0.61137(9) 0.0312(3) Uani 1 1 d . .
F4 F 0.36240(10) 0.66176(8) 0.62046(9) 0.0303(3) Uani 1 1 d . .
F5 F 0.20762(9) 0.54068(8) 0.64916(9) 0.0251(2) Uani 1 1 d . .
F6 F 0.11623(10) 0.33592(9) 0.48965(9) 0.0296(3) Uani 1 1 d . .
F7 F -0.09362(11) 0.32287(11) 0.42456(11) 0.0455(4) Uani 1 1 d . .
F8 F -0.22796(10) 0.32118(11) 0.55257(13) 0.0516(4) Uani 1 1 d . .
F9 F -0.14460(10) 0.34013(10) 0.74903(11) 0.0403(3) Uani 1 1 d . .
F10 F 0.06434(9) 0.36250(8) 0.81920(9) 0.0249(2) Uani 1 1 d . .
F11 F 0.22548(9) 0.53870(8) 0.84924(8) 0.0218(2) Uani 1 1 d . .
F12 F 0.31979(10) 0.61423(8) 1.05232(8) 0.0265(3) Uani 1 1 d . .
F13 F 0.43782(10) 0.50055(9) 1.12876(8) 0.0273(3) Uani 1 1 d . .
F14 F 0.45491(9) 0.30642(8) 0.99569(8) 0.0253(2) Uani 1 1 d . .
F15 F 0.35647(9) 0.22624(8) 0.79592(8) 0.0207(2) Uani 1 1 d . .
F16 F 0.12715(9) 0.17332(8) 0.72581(8) 0.0236(2) Uani 1 1 d . .
F17 F 0.08033(10) -0.03281(8) 0.60661(9) 0.0309(3) Uani 1 1 d . .
F18 F 0.14280(11) -0.10854(8) 0.42255(10) 0.0392(3) Uani 1 1 d . .
F19 F 0.25237(11) 0.02780(9) 0.36379(9) 0.0357(3) Uani 1 1 d . .
F20 F 0.29547(9) 0.23147(8) 0.47693(8) 0.0248(2) Uani 1 1 d . .

loop_
_atom_site_aniso_label
_atom_site_aniso_U_11
_atom_site_aniso_U_22
_atom_site_aniso_U_33
_atom_site_aniso_U_23
_atom_site_aniso_U_13
_atom_site_aniso_U_12
Cu1 0.01482(11) 0.01156(10) 0.01541(11) 0.00467(8) 0.00371(8) 0.00309(8)
C1 0.0186(9) 0.0161(8) 0.0202(9) 0.0059(7) 0.0047(7) 0.0014(7)
C2 0.0205(10) 0.0237(9) 0.0187(9) 0.0054(7) 0.0026(8) -0.0005(8)
C3 0.0187(10) 0.0312(10) 0.0195(9) 0.0116(8) 0.0019(8) 0.0045(8)
C4 0.0200(9) 0.0236(9) 0.0229(9) 0.0115(8) 0.0074(8) 0.0087(7)
C5 0.0129(8) 0.0168(8) 0.0203(9) 0.0072(7) 0.0059(7) 0.0034(7)
C6 0.0157(9) 0.0167(8) 0.0198(9) 0.0060(7) 0.0037(7) 0.0055(7)
C7 0.0185(9) 0.0138(7) 0.0159(8) 0.0031(6) 0.0052(7) 0.0033(7)
C8 0.0090(8) 0.0181(8) 0.0194(9) 0.0068(7) 0.0047(7) 0.0037(6)
C9 0.0179(9) 0.0195(8) 0.0185(9) 0.0039(7) 0.0044(7) 0.0035(7)
C10 0.0186(9) 0.0300(10) 0.0152(9) 0.0071(7) 0.0028(7) 0.0037(8)
C11 0.0161(9) 0.0269(9) 0.0229(9) 0.0138(8) 0.0045(8) 0.0035(7)
C12 0.0138(9) 0.0184(8) 0.0227(9) 0.0095(7) 0.0044(7) 0.0027(7)
C13 0.0180(9) 0.0146(7) 0.0177(8) 0.0072(7) 0.0068(7) 0.0045(7)
C14 0.0180(9) 0.0162(8) 0.0122(8) 0.0044(6) 0.0049(7) 0.0042(7)
C15 0.0205(9) 0.0201(8) 0.0216(9) 0.0112(7) 0.0077(8) 0.0036(7)
C16 0.0164(9) 0.0286(10) 0.0307(10) 0.0164(8) 0.0104(8) 0.0037(8)
C17 0.0173(9) 0.0279(9) 0.0294(10) 0.0165(8) 0.0102(8) 0.0098(8)
C18 0.0167(9) 0.0179(8) 0.0157(8) 0.0069(7) 0.0056(7) 0.0048(7)
C19 0.0187(9) 0.0214(8) 0.0199(9) 0.0077(7) 0.0069(8) 0.0063(7)
C20 0.0204(10) 0.0189(9) 0.0327(11) 0.0088(8) 0.0061(8) 0.0061(7)
C21 0.0268(11) 0.0209(9) 0.0466(13) 0.0118(9) 0.0057(10) 0.0097(8)
C22 0.0323(12) 0.0267(10) 0.0635(16) 0.0256(11) 0.0233(12) 0.0109(9)
C23 0.0371(13) 0.0268(10) 0.0383(13) 0.0070(9) -0.0020(11) 0.0004(9)
N1 0.0152(7) 0.0151(7) 0.0168(7) 0.0059(6) 0.0040(6) 0.0020(6)
N2 0.0140(7) 0.0136(6) 0.0153(7) 0.0045(5) 0.0047(6) 0.0040(6)
N3 0.0109(7) 0.0163(7) 0.0177(7) 0.0060(6) 0.0033(6) 0.0023(6)
N4 0.0155(7) 0.0148(6) 0.0133(7) 0.0049(5) 0.0043(6) 0.0038(6)
N5 0.0132(8) 0.0185(7) 0.0272(8) 0.0103(6) 0.0067(7) 0.0047(6)
N6 0.0204(8) 0.0216(7) 0.0222(8) 0.0101(6) 0.0018(7) -0.0009(6)
O1 0.0168(6) 0.0143(6) 0.0243(7) 0.0075(5) 0.0056(5) 0.0024(5)
O2 0.0176(7) 0.0362(8) 0.0344(8) 0.0200(7) 0.0081(6) 0.0074(6)
O3 0.0165(7) 0.0268(7) 0.0381(8) 0.0163(6) 0.0071(6) 0.0069(6)
B1 0.0174(10) 0.0135(8) 0.0136(9) 0.0044(7) 0.0014(8) 0.0045(7)
C24 0.0213(9) 0.0141(7) 0.0113(8) 0.0037(6) 0.0006(7) 0.0022(7)
C25 0.0235(10) 0.0140(7) 0.0136(8) 0.0040(6) 0.0025(7) 0.0038(7)
C26 0.0208(10) 0.0224(9) 0.0165(9) 0.0032(7) 0.0039(8) 0.0026(7)
C27 0.0282(11) 0.0188(8) 0.0155(8) 0.0042(7) 0.0066(8) -0.0033(8)
C28 0.0339(11) 0.0145(8) 0.0162(9) 0.0071(7) 0.0033(8) 0.0027(8)
C29 0.0222(10) 0.0181(8) 0.0167(8) 0.0065(7) 0.0021(7) 0.0050(7)
C30 0.0194(9) 0.0122(7) 0.0199(9) 0.0044(7) -0.0003(7) 0.0043(7)
C31 0.0251(10) 0.0183(8) 0.0235(10) 0.0071(7) -0.0008(8) 0.0043(8)
C32 0.0287(11) 0.0228(9) 0.0308(11) 0.0073(8) -0.0117(9) 0.0039(8)
C33 0.0168(10) 0.0219(9) 0.0469(13) 0.0058(9) -0.0086(9) 0.0034(8)
C34 0.0190(10) 0.0162(8) 0.0413(12) 0.0040(8) 0.0068(9) 0.0020(7)
C35 0.0198(9) 0.0134(8) 0.0252(9) 0.0041(7) 0.0017(8) 0.0038(7)
C36 0.0151(8) 0.0141(7) 0.0149(8) 0.0057(6) 0.0039(7) 0.0025(6)
C37 0.0159(9) 0.0155(8) 0.0190(9) 0.0081(7) 0.0038(7) 0.0043(7)
C38 0.0214(9) 0.0135(8) 0.0174(9) 0.0025(7) 0.0062(7) 0.0012(7)
C39 0.0184(9) 0.0213(8) 0.0125(8) 0.0059(7) 0.0014(7) -0.0006(7)
C40 0.0181(9) 0.0206(8) 0.0187(9) 0.0122(7) 0.0045(7) 0.0053(7)
C41 0.0191(9) 0.0121(7) 0.0161(8) 0.0046(6) 0.0058(7) 0.0043(7)
C42 0.0170(9) 0.0153(8) 0.0142(8) 0.0049(6) -0.0002(7) 0.0044(7)
C43 0.0186(9) 0.0172(8) 0.0172(8) 0.0060(7) 0.0015(7) 0.0046(7)
C44 0.0207(10) 0.0163(8) 0.0251(10) 0.0094(7) -0.0020(8) -0.0001(7)
C45 0.0266(10) 0.0133(8) 0.0234(10) 0.0001(7) -0.0033(8) 0.0032(7)
C46 0.0250(10) 0.0207(9) 0.0152(9) -0.0001(7) 0.0013(8) 0.0058(8)
C47 0.0196(9) 0.0185(8) 0.0154(8) 0.0055(7) 0.0010(7) 0.0024(7)
F1 0.0222(6) 0.0192(5) 0.0264(6) 0.0106(4) 0.0052(5) 0.0074(4)
F2 0.0227(6) 0.0307(6) 0.0410(7) 0.0121(5) 0.0136(6) 0.0048(5)
F3 0.0375(7) 0.0240(6) 0.0313(6) 0.0103(5) 0.0156(6) -0.0033(5)
F4 0.0431(7) 0.0201(5) 0.0335(7) 0.0169(5) 0.0101(6) 0.0064(5)
F5 0.0256(6) 0.0203(5) 0.0334(6) 0.0149(5) 0.0051(5) 0.0088(5)
F6 0.0333(7) 0.0339(6) 0.0192(6) 0.0120(5) -0.0008(5) 0.0059(5)
F7 0.0417(8) 0.0448(8) 0.0358(7) 0.0148(6) -0.0196(6) 0.0075(6)
F8 0.0181(7) 0.0486(8) 0.0698(11) 0.0145(8) -0.0107(7) 0.0061(6)
F9 0.0214(6) 0.0339(7) 0.0591(9) 0.0101(6) 0.0160(6) 0.0040(5)
F10 0.0232(6) 0.0257(5) 0.0249(6) 0.0085(5) 0.0086(5) 0.0044(5)
F11 0.0264(6) 0.0154(5) 0.0216(5) 0.0059(4) 0.0018(5) 0.0095(4)
F12 0.0362(7) 0.0156(5) 0.0193(5) -0.0011(4) 0.0051(5) 0.0059(5)
F13 0.0332(7) 0.0295(6) 0.0117(5) 0.0049(4) -0.0019(5) 0.0024(5)
F14 0.0307(6) 0.0278(6) 0.0211(6) 0.0142(5) 0.0018(5) 0.0123(5)
F15 0.0278(6) 0.0149(5) 0.0184(5) 0.0052(4) 0.0031(5) 0.0098(4)
F16 0.0295(6) 0.0212(5) 0.0213(5) 0.0091(4) 0.0097(5) 0.0029(5)
F17 0.0351(7) 0.0194(5) 0.0349(7) 0.0136(5) 0.0014(6) -0.0035(5)
F18 0.0525(9) 0.0128(5) 0.0353(7) -0.0032(5) 0.0033(6) 0.0014(5)
F19 0.0455(8) 0.0282(6) 0.0196(6) -0.0052(5) 0.0114(6) 0.0038(6)
F20 0.0323(6) 0.0230(5) 0.0167(5) 0.0058(4) 0.0085(5) 0.0014(5)

loop_
_atom_type_symbol
_atom_type_description
_atom_type_scat_dispersion_real
_atom_type_scat_dispersion_imag
_atom_type_scat_source
C C 0.0033 0.0016 'International Tables Vol C Tables 4.2.6.8 and 6.1.1.4'
H H 0.0000 0.0000 'International Tables Vol C Tables 4.2.6.8 and 6.1.1.4'
N N 0.0061 0.0033 'International Tables Vol C Tables 4.2.6.8 and 6.1.1.4'
O O 0.0106 0.0060 'International Tables Vol C Tables 4.2.6.8 and 6.1.1.4'
Cu Cu 0.3201 1.2651 'International Tables Vol C Tables 4.2.6.8 and 6.1.1.4'
B B 0.0013 0.0007 'International Tables Vol C Tables 4.2.6.8 and 6.1.1.4'
F F 0.0171 0.0103 'International Tables Vol C Tables 4.2.6.8 and 6.1.1.4'

loop_
_geom_angle_atom_site_label_1
_geom_angle_atom_site_label_2
_geom_angle_atom_site_label_3
_geom_angle
O1 Cu1 N3 99.94(6)
O1 Cu1 N1 94.93(6)
N3 Cu1 N1 146.55(6)
O1 Cu1 N2 175.49(5)
N3 Cu1 N2 84.20(6)
N1 Cu1 N2 82.41(6)
O1 Cu1 N4 95.82(5)
N3 Cu1 N4 99.75(5)
N1 Cu1 N4 108.39(6)
N2 Cu1 N4 81.64(5)
N1 C1 C2 122.05(17)
N1 C1 H1 119.0
C2 C1 H1 119.0
C3 C2 C1 118.61(17)
C3 C2 H2 120.7
C1 C2 H2 120.7
C2 C3 C4 119.67(18)
C2 C3 H3 120.2
C4 C3 H3 120.2
C5 C4 C3 118.55(17)
C5 C4 H4 120.7
C3 C4 H4 120.7
N1 C5 C4 121.71(16)
N1 C5 C6 114.19(15)
C4 C5 C6 124.09(15)
N2 C6 C5 108.97(13)
N2 C6 H6A 109.9
C5 C6 H6A 109.9
N2 C6 H6B 109.9
C5 C6 H6B 109.9
H6A C6 H6B 108.3
N2 C7 C8 112.68(13)
N2 C7 H7A 109.1
C8 C7 H7A 109.1
N2 C7 H7B 109.1
C8 C7 H7B 109.1
H7A C7 H7B 107.8
N3 C8 C9 121.88(16)
N3 C8 C7 117.45(15)
C9 C8 C7 120.67(15)
C10 C9 C8 119.02(17)
C10 C9 H9 120.5
C8 C9 H9 120.5
C9 C10 C11 119.25(17)
C9 C10 H10 120.4
C11 C10 H10 120.4
C12 C11 C10 118.81(17)
C12 C11 H11 120.6
C10 C11 H11 120.6
N3 C12 C11 122.20(16)
N3 C12 H12 118.9
C11 C12 H12 118.9
N2 C13 C14 112.34(14)
N2 C13 H13A 109.1
C14 C13 H13A 109.1
N2 C13 H13B 109.1
C14 C13 H13B 109.1
H13A C13 H13B 107.9
N4 C14 C15 123.20(16)
N4 C14 C13 116.32(15)
C15 C14 C13 120.36(15)
C14 C15 C16 117.71(16)
C14 C15 H15 121.1
C16 C15 H15 121.1
C17 C16 C15 120.45(17)
C17 C16 H16 119.8
C15 C16 H16 119.8
C16 C17 C18 118.46(17)
C16 C17 H17 120.8
C18 C17 H17 120.8
N4 C18 C17 121.95(16)
N4 C18 N5 115.12(15)
C17 C18 N5 122.90(16)
O3 C19 N5 122.46(17)
O3 C19 C20 121.86(16)
N5 C19 C20 115.66(16)
C21 C20 C22 108.55(17)
C21 C20 C19 107.85(16)
C22 C20 C19 112.34(15)
C21 C20 C23 109.82(17)
C22 C20 C23 110.35(19)
C19 C20 C23 107.88(16)
C20 C21 H21A 109.5
C20 C21 H21B 109.5
H21A C21 H21B 109.5
C20 C21 H21C 109.5
H21A C21 H21C 109.5
H21B C21 H21C 109.5
C20 C22 H22A 109.5
C20 C22 H22B 109.5
H22A C22 H22B 109.5
C20 C22 H22C 109.5
H22A C22 H22C 109.5
H22B C22 H22C 109.5
C20 C23 H23A 109.5
C20 C23 H23B 109.5
H23A C23 H23B 109.5
C20 C23 H23C 109.5
H23A C23 H23C 109.5
H23B C23 H23C 109.5
C1 N1 C5 119.38(16)
C1 N1 Cu1 127.24(12)
C5 N1 Cu1 113.31(11)
C13 N2 C6 109.81(13)
C13 N2 C7 111.61(13)
C6 N2 C7 113.03(13)
C13 N2 Cu1 107.38(9)
C6 N2 Cu1 104.19(10)
C7 N2 Cu1 110.43(10)
C8 N3 C12 118.84(15)
C8 N3 Cu1 114.91(12)
C12 N3 Cu1 126.22(12)
C14 N4 C18 118.23(15)
C14 N4 Cu1 109.04(11)
C18 N4 Cu1 132.32(11)
C19 N5 C18 126.38(16)
C19 N5 H5 119.1(14)
C18 N5 H5 114.5(14)
O2 N6 O1 114.08(14)
N6 O1 Cu1 118.28(10)
C24 B1 C36 101.28(14)
C24 B1 C30 115.60(14)
C36 B1 C30 113.41(14)
C24 B1 C42 112.87(14)
C36 B1 C42 114.24(14)
C30 B1 C42 100.10(13)
C25 C24 C29 113.28(16)
C25 C24 B1 119.84(15)
C29 C24 B1 126.55(16)
F1 C25 C26 115.73(16)
F1 C25 C24 119.29(15)
C26 C25 C24 124.97(16)
F2 C26 C27 120.08(17)
F2 C26 C25 120.87(17)
C27 C26 C25 119.05(17)
F3 C27 C26 120.68(18)
F3 C27 C28 120.43(17)
C26 C27 C28 118.89(17)
F4 C28 C27 119.34(17)
F4 C28 C29 120.50(17)
C27 C28 C29 120.16(17)
F5 C29 C28 115.77(15)
F5 C29 C24 120.62(16)
C28 C29 C24 123.61(17)
C31 C30 C35 113.51(17)
C31 C30 B1 119.11(16)
C35 C30 B1 126.24(16)
F6 C31 C32 115.95(18)
F6 C31 C30 119.31(17)
C32 C31 C30 124.70(19)
F7 C32 C33 120.20(19)
F7 C32 C31 120.8(2)
C33 C32 C31 119.0(2)
F8 C33 C34 120.3(2)
F8 C33 C32 120.6(2)
C34 C33 C32 119.10(19)
F9 C34 C33 119.64(19)
F9 C34 C35 120.4(2)
C33 C34 C35 119.9(2)
F10 C35 C34 114.99(17)
F10 C35 C30 121.26(16)
C34 C35 C30 123.74(19)
C41 C36 C37 112.75(15)
C41 C36 B1 127.34(14)
C37 C36 B1 119.41(15)
F11 C37 C38 115.97(15)
F11 C37 C36 119.42(15)
C38 C37 C36 124.61(16)
F12 C38 C37 121.05(16)
F12 C38 C39 119.16(16)
C37 C38 C39 119.79(16)
F13 C39 C40 121.14(16)
F13 C39 C38 120.78(15)
C40 C39 C38 118.08(16)
F14 C40 C41 120.44(15)
F14 C40 C39 119.42(16)
C41 C40 C39 120.13(16)
F15 C41 C40 114.80(15)
F15 C41 C36 120.57(15)
C40 C41 C36 124.62(15)
C47 C42 C43 113.35(15)
C47 C42 B1 126.74(15)
C43 C42 B1 119.34(15)
F16 C43 C44 115.86(16)
F16 C43 C42 119.15(15)
C44 C43 C42 124.99(17)
F17 C44 C45 120.11(16)
F17 C44 C43 121.02(17)
C45 C44 C43 118.87(17)
F18 C45 C46 120.24(17)
F18 C45 C44 120.84(18)
C46 C45 C44 118.92(16)
F19 C46 C45 119.59(16)
F19 C46 C47 119.93(17)
C45 C46 C47 120.49(17)
F20 C47 C46 114.91(16)
F20 C47 C42 121.73(15)
C46 C47 C42 123.36(17)

loop_
_geom_bond_atom_site_label_1
_geom_bond_atom_site_label_2
_geom_bond_distance
Cu1 O1 1.9370(12)
Cu1 N3 1.9978(15)
Cu1 N1 2.0047(15)
Cu1 N2 2.0366(14)
Cu1 N4 2.2184(14)
C1 N1 1.344(2)
C1 C2 1.384(3)
C1 H1 0.9500
C2 C3 1.383(3)
C2 H2 0.9500
C3 C4 1.394(3)
C3 H3 0.9500
C4 C5 1.384(3)
C4 H4 0.9500
C5 N1 1.349(2)
C5 C6 1.510(2)
C6 N2 1.490(2)
C6 H6A 0.9900
C6 H6B 0.9900
C7 N2 1.491(2)
C7 C8 1.505(2)
C7 H7A 0.9900
C7 H7B 0.9900
C8 N3 1.339(2)
C8 C9 1.394(2)
C9 C10 1.375(3)
C9 H9 0.9500
C10 C11 1.392(3)
C10 H10 0.9500
C11 C12 1.377(3)
C11 H11 0.9500
C12 N3 1.352(2)
C12 H12 0.9500
C13 N2 1.488(2)
C13 C14 1.508(2)
C13 H13A 0.9900
C13 H13B 0.9900
C14 N4 1.349(2)
C14 C15 1.380(3)
C15 C16 1.386(3)
C15 H15 0.9500
C16 C17 1.376(3)
C16 H16 0.9500
C17 C18 1.394(3)
C17 H17 0.9500
C18 N4 1.349(2)
C18 N5 1.398(2)
C19 O3 1.218(2)
C19 N5 1.383(2)
C19 C20 1.534(3)
C20 C21 1.527(3)
C20 C22 1.531(3)
C20 C23 1.538(3)
C21 H21A 0.9800
C21 H21B 0.9800
C21 H21C 0.9800
C22 H22A 0.9800
C22 H22B 0.9800
C22 H22C 0.9800
C23 H23A 0.9800
C23 H23B 0.9800
C23 H23C 0.9800
N5 H5 0.882(18)
N6 O2 1.219(2)
N6 O1 1.312(2)
B1 C24 1.648(3)
B1 C36 1.652(3)
B1 C30 1.653(3)
B1 C42 1.658(2)
C24 C25 1.388(3)
C24 C29 1.392(2)
C25 F1 1.3590(19)
C25 C26 1.377(3)
C26 F2 1.346(2)
C26 C27 1.375(3)
C27 F3 1.344(2)
C27 C28 1.375(3)
C28 F4 1.348(2)
C28 C29 1.380(3)
C29 F5 1.353(2)
C30 C31 1.387(3)
C30 C35 1.387(3)
C31 F6 1.355(2)
C31 C32 1.381(3)
C32 F7 1.343(2)
C32 C33 1.375(3)
C33 F8 1.343(2)
C33 C34 1.372(3)
C34 F9 1.349(2)
C34 C35 1.383(3)
C35 F10 1.355(2)
C36 C41 1.387(2)
C36 C37 1.396(2)
C37 F11 1.3498(19)
C37 C38 1.375(2)
C38 F12 1.3491(19)
C38 C39 1.382(3)
C39 F13 1.337(2)
C39 C40 1.376(2)
C40 F14 1.348(2)
C40 C41 1.376(2)
C41 F15 1.3606(18)
C42 C47 1.389(2)
C42 C43 1.390(2)
C43 F16 1.351(2)
C43 C44 1.381(2)
C44 F17 1.348(2)
C44 C45 1.374(3)
C45 F18 1.344(2)
C45 C46 1.370(3)
C46 F19 1.347(2)
C46 C47 1.383(2)
C47 F20 1.348(2)

loop_
_geom_hbond_atom_site_label_D
_geom_hbond_atom_site_label_H
_geom_hbond_atom_site_label_A
_geom_hbond_distance_DH
_geom_hbond_distance_HA
_geom_hbond_distance_DA
_geom_hbond_angle_DHA
N5 H5 O1 0.882(18) 2.025(19) 2.877(2) 162.0(19)

loop_
_geom_torsion_atom_site_label_1
_geom_torsion_atom_site_label_2
_geom_torsion_atom_site_label_3
_geom_torsion_atom_site_label_4
_geom_torsion
N1 C1 C2 C3 -1.2(3)
C1 C2 C3 C4 0.5(3)
C2 C3 C4 C5 1.0(3)
C3 C4 C5 N1 -1.9(3)
C3 C4 C5 C6 177.22(17)
N1 C5 C6 N2 -33.2(2)
C4 C5 C6 N2 147.65(16)
N2 C7 C8 N3 -3.6(2)
N2 C7 C8 C9 177.17(15)
N3 C8 C9 C10 0.0(3)
C7 C8 C9 C10 179.16(16)
C8 C9 C10 C11 0.1(3)
C9 C10 C11 C12 -0.2(3)
C10 C11 C12 N3 0.2(3)
N2 C13 C14 N4 -34.6(2)
N2 C13 C14 C15 149.33(16)
N4 C14 C15 C16 0.3(3)
C13 C14 C15 C16 176.16(16)
C14 C15 C16 C17 -0.3(3)
C15 C16 C17 C18 -0.4(3)
C16 C17 C18 N4 1.1(3)
C16 C17 C18 N5 -176.84(17)
O3 C19 C20 C21 -8.0(3)
N5 C19 C20 C21 173.57(17)
O3 C19 C20 C22 -127.6(2)
N5 C19 C20 C22 54.0(2)
O3 C19 C20 C23 110.6(2)
N5 C19 C20 C23 -67.9(2)
C2 C1 N1 C5 0.4(3)
C2 C1 N1 Cu1 177.13(13)
C4 C5 N1 C1 1.2(3)
C6 C5 N1 C1 -177.98(15)
C4 C5 N1 Cu1 -175.98(13)
C6 C5 N1 Cu1 4.83(18)
C14 C13 N2 C6 152.66(14)
C14 C13 N2 C7 -81.19(17)
C14 C13 N2 Cu1 39.97(16)
C5 C6 N2 C13 -71.56(17)
C5 C6 N2 C7 163.10(14)
C5 C6 N2 Cu1 43.19(15)
C8 C7 N2 C13 125.32(15)
C8 C7 N2 C6 -110.32(16)
C8 C7 N2 Cu1 5.95(17)
C9 C8 N3 C12 0.0(2)
C7 C8 N3 C12 -179.19(15)
C9 C8 N3 Cu1 178.48(13)
C7 C8 N3 Cu1 -0.72(19)
C11 C12 N3 C8 -0.1(3)
C11 C12 N3 Cu1 -178.36(13)
C15 C14 N4 C18 0.3(2)
C13 C14 N4 C18 -175.63(15)
C15 C14 N4 Cu1 -173.21(14)
C13 C14 N4 Cu1 10.82(17)
C17 C18 N4 C14 -1.1(2)
N5 C18 N4 C14 177.02(15)
C17 C18 N4 Cu1 170.65(13)
N5 C18 N4 Cu1 -11.2(2)
O3 C19 N5 C18 -8.4(3)
C20 C19 N5 C18 169.97(16)
N4 C18 N5 C19 173.98(16)
C17 C18 N5 C19 -7.9(3)
O2 N6 O1 Cu1 5.0(2)
C36 B1 C24 C25 70.69(18)
C30 B1 C24 C25 -166.29(15)
C42 B1 C24 C25 -51.9(2)
C36 B1 C24 C29 -102.20(19)
C30 B1 C24 C29 20.8(2)
C42 B1 C24 C29 135.22(17)
C29 C24 C25 F1 177.83(15)
B1 C24 C25 F1 4.0(2)
C29 C24 C25 C26 -2.4(3)
B1 C24 C25 C26 -176.21(16)
F1 C25 C26 F2 1.8(2)
C24 C25 C26 F2 -177.97(16)
F1 C25 C26 C27 -178.22(16)
C24 C25 C26 C27 2.0(3)
F2 C26 C27 F3 -0.1(3)
C25 C26 C27 F3 179.94(16)
F2 C26 C27 C28 179.46(16)
C25 C26 C27 C28 -0.5(3)
F3 C27 C28 F4 -1.3(3)
C26 C27 C28 F4 179.17(16)
F3 C27 C28 C29 179.26(16)
C26 C27 C28 C29 -0.3(3)
F4 C28 C29 F5 -0.1(3)
C27 C28 C29 F5 179.37(16)
F4 C28 C29 C24 -179.72(16)
C27 C28 C29 C24 -0.3(3)
C25 C24 C29 F5 -178.11(15)
B1 C24 C29 F5 -4.8(3)
C25 C24 C29 C28 1.5(3)
B1 C24 C29 C28 174.82(17)
C24 B1 C30 C31 53.5(2)
C36 B1 C30 C31 169.81(15)
C42 B1 C30 C31 -68.08(18)
C24 B1 C30 C35 -139.55(17)
C36 B1 C30 C35 -23.2(2)
C42 B1 C30 C35 98.91(18)
C35 C30 C31 F6 -176.97(15)
B1 C30 C31 F6 -8.4(2)
C35 C30 C31 C32 0.8(3)
B1 C30 C31 C32 169.37(17)
F6 C31 C32 F7 -1.9(3)
C30 C31 C32 F7 -179.74(17)
F6 C31 C32 C33 176.30(17)
C30 C31 C32 C33 -1.5(3)
F7 C32 C33 F8 0.6(3)
C31 C32 C33 F8 -177.60(18)
F7 C32 C33 C34 179.21(18)
C31 C32 C33 C34 1.0(3)
F8 C33 C34 F9 0.2(3)
C32 C33 C34 F9 -178.37(17)
F8 C33 C34 C35 178.76(17)
C32 C33 C34 C35 0.2(3)
F9 C34 C35 F10 -1.5(2)
C33 C34 C35 F10 179.97(16)
F9 C34 C35 C30 177.59(16)
C33 C34 C35 C30 -0.9(3)
C31 C30 C35 F10 179.50(15)
B1 C30 C35 F10 11.9(3)
C31 C30 C35 C34 0.5(3)
B1 C30 C35 C34 -167.16(16)
C24 B1 C36 C41 -101.16(19)
C30 B1 C36 C41 134.34(17)
C42 B1 C36 C41 20.5(2)
C24 B1 C36 C37 70.10(18)
C30 B1 C36 C37 -54.4(2)
C42 B1 C36 C37 -168.27(15)
C41 C36 C37 F11 178.08(15)
B1 C36 C37 F11 5.6(2)
C41 C36 C37 C38 -1.7(3)
B1 C36 C37 C38 -174.13(17)
F11 C37 C38 F12 1.5(2)
C36 C37 C38 F12 -178.73(16)
F11 C37 C38 C39 -177.85(15)
C36 C37 C38 C39 1.9(3)
F12 C38 C39 F13 -0.5(3)
C37 C38 C39 F13 178.91(16)
F12 C38 C39 C40 179.83(16)
C37 C38 C39 C40 -0.8(3)
F13 C39 C40 F14 -1.0(3)
C38 C39 C40 F14 178.65(16)
F13 C39 C40 C41 179.95(16)
C38 C39 C40 C41 -0.4(3)
F14 C40 C41 F15 0.9(2)
C39 C40 C41 F15 179.93(15)
F14 C40 C41 C36 -178.48(16)
C39 C40 C41 C36 0.5(3)
C37 C36 C41 F15 -178.94(15)
B1 C36 C41 F15 -7.2(3)
C37 C36 C41 C40 0.4(3)
B1 C36 C41 C40 172.19(17)
C24 B1 C42 C47 -19.7(2)
C36 B1 C42 C47 -134.75(18)
C30 B1 C42 C47 103.7(2)
C24 B1 C42 C43 169.49(16)
C36 B1 C42 C43 54.5(2)
C30 B1 C42 C43 -67.04(19)
C47 C42 C43 F16 -178.45(16)
B1 C42 C43 F16 -6.5(2)
C47 C42 C43 C44 1.2(3)
B1 C42 C43 C44 173.16(17)
F16 C43 C44 F17 -0.7(3)
C42 C43 C44 F17 179.61(17)
F16 C43 C44 C45 179.47(17)
C42 C43 C44 C45 -0.2(3)
F17 C44 C45 F18 -0.5(3)
C43 C44 C45 F18 179.32(17)
F17 C44 C45 C46 179.90(17)
C43 C44 C45 C46 -0.3(3)
F18 C45 C46 F19 -0.5(3)
C44 C45 C46 F19 179.09(18)
F18 C45 C46 C47 -179.94(18)
C44 C45 C46 C47 -0.3(3)
F19 C46 C47 F20 2.4(3)
C45 C46 C47 F20 -178.13(17)
F19 C46 C47 C42 -177.93(17)
C45 C46 C47 C42 1.5(3)
C43 C42 C47 F20 177.77(16)
B1 C42 C47 F20 6.5(3)
C43 C42 C47 C46 -1.8(3)
B1 C42 C47 C46 -173.08(17)
